data_4113299
loop_
_publ_author_name
'Ryo Sekiya'
'Shin-ichi Nishikiori'
'Katsuyuki Ogura'

_publ_contact_author_address
;
Department of Basic Science,
Graduate School of Arts and Sciences,
The University of Tokyo,
Komaba3-8-1, Meguro, Tokyo 153-8902, Japan
;
_publ_contact_author_email csekiya@mail.ecc.u-tokyo.ac.jp
_publ_contact_author_fax +81-3-5454-6569
_publ_contact_author_name 'Sekiya, Ryoi'
_publ_contact_author_phone +81-3-5454-6569
_publ_section_title
;
 Crystalline Inclusion Compounds Constructed through Self-Assembly of
 Isonicotinic Acid and Thiocyanato Coordination Bridges
;
_journal_name_full 'Journal of the American Chemical Society'
_journal_page_first 16587
_journal_page_last 16600
_journal_paper_doi 10.1021/ja0463280
_journal_volume 126
_journal_year 2004
_chemical_formula_moiety 'C41 H30 N8 Ni2 O10 S4'
_chemical_formula_sum 'C41 H30 N8 Ni2 O10 S4'
_chemical_formula_weight 1040.39
_chemical_name_systematic
;
catena-bis(N-isonicotinic acid)nickel(II)
-bis(/m-thiocyanato-N,N',S,S')(benzoic acid pheny ester)1/2
;
_space_group_IT_number 2
_symmetry_cell_setting triclinic
_symmetry_space_group_name_Hall '-P 1'
_symmetry_space_group_name_H-M 'P -1'
_atom_sites_solution_hydrogens geom
_atom_sites_solution_primary direct
_atom_sites_solution_secondary difmap
_audit_creation_date 'Apr 19 12:58:11 2002'
_audit_creation_method WinGX
_cell_angle_alpha 106.347(12)
_cell_angle_beta 64.069(11)
_cell_angle_gamma 77.091(5)
_cell_formula_units_Z 2
_cell_length_a 14.588(3)
_cell_length_b 11.1003(15)
_cell_length_c 17.026(3)
_cell_measurement_temperature 293(2)
_cell_measurement_theta_max 29.98
_cell_measurement_theta_min 1.47
_cell_volume 2179.0(8)
_computing_cell_refinement RAPID-AUTO
_computing_data_collection RAPID-AUTO
_computing_structure_refinement 'SHELXL-97 (Sheldrick, 1997)'
_computing_structure_solution 'SHELXS-97 (Sheldrick, 1997)'
_diffrn_ambient_temperature 293(2)
_diffrn_measurement_device_type 'Rigaku RAXIS-RAPID'
_diffrn_measurement_method \w
_diffrn_radiation_monochromator graphite
_diffrn_radiation_type MoK\a
_diffrn_radiation_wavelength 0.71069
_diffrn_reflns_av_R_equivalents 0.0530
_diffrn_reflns_av_sigmaI/netI 0.0632
_diffrn_reflns_limit_h_max 19
_diffrn_reflns_limit_h_min -19
_diffrn_reflns_limit_k_max 15
_diffrn_reflns_limit_k_min 0
_diffrn_reflns_limit_l_max 22
_diffrn_reflns_limit_l_min -23
_diffrn_reflns_number 9304
_diffrn_reflns_theta_max 29.98
_diffrn_reflns_theta_min 1.47
_exptl_absorpt_coefficient_mu 1.123
_exptl_absorpt_correction_T_max 0.8601
_exptl_absorpt_correction_T_min 0.7977
_exptl_absorpt_correction_type numerical
_exptl_crystal_colour green
_exptl_crystal_density_diffrn 1.586
_exptl_crystal_description block
_exptl_crystal_F_000 1064
_exptl_crystal_size_max 0.35
_exptl_crystal_size_mid 0.10
_exptl_crystal_size_min 0.10
_refine_diff_density_max 0.479
_refine_diff_density_min -1.395
_refine_diff_density_rms 0.123
_refine_ls_extinction_method none
_refine_ls_goodness_of_fit_obs 1.056
_refine_ls_hydrogen_treatment mixed
_refine_ls_matrix_type full
_refine_ls_number_parameters 722
_refine_ls_number_reflns 9304
_refine_ls_number_restraints 168
_refine_ls_restrained_S_all 1.05
_refine_ls_R_factor_all 0.1603
_refine_ls_R_factor_obs 0.0878
_refine_ls_shift/esd_max 0.084
_refine_ls_shift/esd_mean 0.004
_refine_ls_structure_factor_coef Fsqd
_refine_ls_weighting_details 'calc w=1/[\s^2^(Fo^2^)+(0.0904P)^2^+10.7008P] where P=(Fo^2^+2Fc^2^)/3'
_refine_ls_weighting_scheme calc
_refine_ls_wR_factor_all 0.2647
_refine_ls_wR_factor_obs 0.2175
_reflns_number_observed 5012
_reflns_number_total 9304
_reflns_observed_criterion >2sigma(I)
_cod_data_source_file ja0463280si20040622_120644.cif
_cod_data_source_block benzoicacidphenylester
_cod_original_cell_volume 2179.0(6)
_cod_database_code 4113299

loop_
_symmetry_equiv_pos_as_xyz
'x, y, z'
'-x, -y, -z'

loop_
_atom_site_aniso_label
_atom_site_aniso_U_11
_atom_site_aniso_U_22
_atom_site_aniso_U_33
_atom_site_aniso_U_23
_atom_site_aniso_U_13
_atom_site_aniso_U_12
C101 0.103(17) 0.152(14) 0.071(9) 0.078(8) -0.052(11) -0.088(10)
C102 0.131(12) 0.115(14) 0.091(14) 0.072(10) -0.084(11) -0.070(9)
C103 0.115(17) 0.106(15) 0.104(12) 0.052(10) -0.084(13) -0.063(11)
C104 0.12(2) 0.091(16) 0.097(14) 0.056(10) -0.084(17) -0.062(13)
C105 0.090(14) 0.165(19) 0.056(15) 0.065(14) -0.039(13) -0.066(11)
C106 0.110(17) 0.181(17) 0.065(15) 0.053(12) -0.054(9) -0.057(13)
C111 0.129(11) 0.08(2) 0.085(8) 0.047(13) -0.069(8) -0.048(11)
C112 0.131(10) 0.079(15) 0.056(9) 0.025(9) -0.055(8) -0.011(10)
C113 0.114(12) 0.088(16) 0.067(15) 0.03(2) -0.052(12) -0.026(12)
C114 0.100(17) 0.11(2) 0.060(11) 0.048(15) -0.052(13) -0.07(2)
C115 0.091(13) 0.114(15) 0.076(8) 0.042(9) -0.044(9) -0.075(16)
C116 0.101(10) 0.121(16) 0.100(10) 0.039(13) -0.063(8) -0.055(12)
C211 0.15(2) 0.18(3) 0.094(13) 0.051(12) -0.091(14) -0.036(15)
O211 0.128(15) 0.17(2) 0.108(12) 0.046(12) -0.076(12) -0.021(12)
O212 0.152(16) 0.181(19) 0.153(14) -0.046(13) -0.094(13) 0.014(13)
C121 0.081(17) 0.151(16) 0.065(14) 0.057(11) -0.053(15) -0.084(12)
C122 0.141(15) 0.109(15) 0.079(18) 0.065(12) -0.086(13) -0.077(12)
C123 0.11(3) 0.13(3) 0.092(17) 0.074(17) -0.08(2) -0.101(14)
C124 0.091(19) 0.17(2) 0.056(17) 0.079(17) -0.044(17) -0.079(16)
C125 0.08(2) 0.26(5) 0.07(3) 0.05(2) -0.05(2) -0.060(19)
C126 0.103(19) 0.19(2) 0.074(18) 0.066(14) -0.064(12) -0.045(16)
C131 0.133(12) 0.08(2) 0.075(10) 0.031(13) -0.074(10) -0.065(16)
C132 0.134(11) 0.069(16) 0.057(10) 0.044(10) -0.058(8) -0.041(13)
C133 0.124(14) 0.075(19) 0.056(16) 0.03(2) -0.053(13) -0.031(15)
C134 0.106(19) 0.10(2) 0.055(17) 0.05(2) -0.055(17) -0.06(2)
C135 0.10(2) 0.108(19) 0.063(11) 0.043(11) -0.050(12) -0.07(2)
C136 0.102(12) 0.105(15) 0.079(9) 0.026(14) -0.062(9) -0.073(11)
C221 0.065(17) 0.134(19) 0.052(12) 0.047(12) -0.044(13) -0.048(13)
O221 0.20(3) 0.085(17) 0.13(2) 0.022(13) -0.13(3) -0.039(15)
O222 0.22(4) 0.12(2) 0.15(3) 0.014(17) -0.12(3) -0.001(19)
C1 0.047(4) 0.045(4) 0.034(4) 0.011(3) -0.022(3) -0.017(3)
C2 0.050(5) 0.043(4) 0.033(4) 0.011(3) -0.024(3) -0.015(3)
C3 0.048(4) 0.044(4) 0.030(4) 0.010(3) -0.021(3) -0.012(3)
C4 0.047(5) 0.044(4) 0.033(4) 0.011(3) -0.018(3) -0.013(3)
C11 0.055(5) 0.059(5) 0.042(4) 0.014(4) -0.025(4) -0.017(4)
C12 0.059(6) 0.061(5) 0.044(5) 0.014(4) -0.022(4) -0.017(4)
C13 0.062(6) 0.059(5) 0.048(5) 0.018(4) -0.036(4) -0.018(4)
C14 0.064(6) 0.065(6) 0.053(5) 0.011(4) -0.036(5) -0.009(5)
C15 0.052(5) 0.068(5) 0.049(5) 0.012(4) -0.034(4) -0.005(4)
C16 0.071(6) 0.070(6) 0.043(5) 0.016(4) -0.035(5) -0.020(5)
C21 0.061(6) 0.057(5) 0.042(4) 0.011(4) -0.027(4) -0.011(4)
C22 0.063(6) 0.064(6) 0.043(5) 0.011(4) -0.028(4) -0.005(4)
C23 0.064(5) 0.050(4) 0.037(4) 0.014(3) -0.031(4) -0.017(4)
C24 0.058(5) 0.064(5) 0.039(4) 0.015(4) -0.025(4) -0.017(4)
C25 0.048(5) 0.059(5) 0.050(5) 0.014(4) -0.026(4) -0.013(4)
C26 0.062(6) 0.067(6) 0.039(4) 0.018(4) -0.027(4) -0.025(5)
C31 0.065(6) 0.058(5) 0.052(5) 0.008(4) -0.033(5) -0.005(4)
C32 0.076(7) 0.050(5) 0.048(5) -0.001(4) -0.032(5) -0.002(4)
C33 0.069(6) 0.063(5) 0.037(4) 0.017(4) -0.030(4) -0.033(4)
C34 0.047(5) 0.068(5) 0.041(4) 0.012(4) -0.023(4) -0.014(4)
C35 0.045(5) 0.060(5) 0.043(4) 0.005(4) -0.022(4) -0.014(4)
C36 0.070(6) 0.065(6) 0.051(5) 0.016(4) -0.035(5) -0.018(5)
C41 0.059(6) 0.057(5) 0.046(5) 0.015(4) -0.028(4) -0.016(4)
C42 0.053(5) 0.069(6) 0.050(5) 0.021(4) -0.032(4) -0.023(4)
C43 0.057(5) 0.053(5) 0.047(5) 0.016(4) -0.029(4) -0.019(4)
C44 0.060(6) 0.059(5) 0.041(4) 0.004(4) -0.026(4) -0.009(4)
C45 0.053(5) 0.057(5) 0.045(4) 0.013(4) -0.029(4) -0.016(4)
C46 0.066(6) 0.072(6) 0.042(5) 0.010(4) -0.031(5) -0.021(5)
N1 0.055(4) 0.047(4) 0.039(3) 0.010(3) -0.023(3) -0.019(3)
N2 0.055(4) 0.043(4) 0.052(4) 0.018(3) -0.032(3) -0.016(3)
N3 0.051(4) 0.042(4) 0.048(4) 0.017(3) -0.026(3) -0.015(3)
N4 0.048(4) 0.048(4) 0.048(4) 0.018(3) -0.024(3) -0.018(3)
N11 0.061(5) 0.055(4) 0.040(4) 0.014(3) -0.025(3) -0.016(3)
N21 0.055(4) 0.043(4) 0.040(3) 0.009(3) -0.028(3) -0.010(3)
N31 0.052(4) 0.047(4) 0.036(3) 0.014(3) -0.021(3) -0.019(3)
N41 0.051(4) 0.048(4) 0.043(4) 0.012(3) -0.025(3) -0.014(3)
O11 0.082(5) 0.096(5) 0.047(4) 0.016(4) -0.035(4) -0.022(4)
O12 0.079(5) 0.116(6) 0.061(4) 0.015(4) -0.049(4) -0.012(4)
O21 0.089(5) 0.095(5) 0.061(4) 0.009(4) -0.052(4) -0.003(4)
O22 0.065(4) 0.085(5) 0.038(3) 0.013(3) -0.023(3) -0.014(3)
O31 0.130(7) 0.073(5) 0.063(4) -0.001(4) -0.061(5) -0.001(5)
O32 0.084(5) 0.104(6) 0.056(4) 0.012(4) -0.045(4) -0.028(4)
O41 0.070(5) 0.094(5) 0.060(4) 0.017(4) -0.045(4) -0.020(4)
O42 0.073(5) 0.109(6) 0.045(4) 0.004(4) -0.035(4) -0.011(4)
S1 0.0538(13) 0.0399(10) 0.0517(12) 0.0149(9) -0.0199(10) -0.0116(9)
S2 0.0501(12) 0.0401(10) 0.0621(13) 0.0189(9) -0.0293(10) -0.0147(9)
S3 0.0478(12) 0.0386(10) 0.0511(12) 0.0132(9) -0.0170(10) -0.0078(8)
S4 0.0524(13) 0.0431(11) 0.0770(15) 0.0240(10) -0.0349(12) -0.0149(9)
Ni1 0.0495(6) 0.0367(5) 0.0373(5) 0.0113(4) -0.0218(4) -0.0121(4)
Ni2 0.0489(6) 0.0370(5) 0.0371(5) 0.0102(4) -0.0220(4) -0.0118(4)

loop_
_atom_site_label
_atom_site_type_symbol
_atom_site_fract_x
_atom_site_fract_y
_atom_site_fract_z
_atom_site_U_iso_or_equiv
_atom_site_thermal_displace_type
_atom_site_occupancy
_atom_site_symmetry_multiplicity
_atom_site_calc_flag
_atom_site_refinement_flags
_atom_site_disorder_assembly
_atom_site_disorder_group
C101 C 0.163(2) 0.672(3) 0.4340(14) 0.091(6) Uani 0.62 1 d PDU A 1
C102 C 0.255(3) 0.565(3) 0.353(2) 0.090(5) Uani 0.62 1 d PDU A 1
H102 H 0.318 0.5261 0.3529 0.107 Uiso 0.62 1 calc PR A 1
C103 C 0.252(2) 0.514(2) 0.2691(17) 0.092(7) Uani 0.62 1 d PDU A 1
H103 H 0.3127 0.4417 0.2118 0.11 Uiso 0.62 1 calc PR A 1
C104 C 0.147(3) 0.584(3) 0.278(2) 0.082(7) Uani 0.62 1 d PDU A 1
H104 H 0.1378 0.5497 0.2267 0.099 Uiso 0.62 1 calc PR A 1
C105 C 0.0638(19) 0.697(3) 0.3595(19) 0.096(6) Uani 0.62 1 d PDU A 1
H105 H -0.0012 0.7394 0.3628 0.116 Uiso 0.62 1 calc PR A 1
C106 C 0.074(2) 0.747(4) 0.4350(18) 0.116(7) Uani 0.62 1 d PDU A 1
H106 H 0.021 0.8312 0.4872 0.14 Uiso 0.62 1 calc PR A 1
C111 C 0.258(2) 0.723(7) 0.6038(14) 0.091(7) Uani 0.62 1 d PDU A 1
C112 C 0.364(2) 0.660(3) 0.5765(14) 0.094(8) Uani 0.62 1 d PDU A 1
H112 H 0.4198 0.6029 0.5119 0.113 Uiso 0.62 1 calc PR A 1
C113 C 0.3881(19) 0.683(4) 0.6473(17) 0.094(7) Uani 0.62 1 d PDU A 1
H113 H 0.4616 0.6468 0.6302 0.112 Uiso 0.62 1 calc PR A 1
C114 C 0.307(2) 0.757(3) 0.7417(15) 0.077(6) Uani 0.62 1 d PDU A 1
H114 H 0.3228 0.7674 0.7897 0.092 Uiso 0.62 1 calc PR A 1
C115 C 0.2000(18) 0.816(4) 0.7656(14) 0.087(6) Uani 0.62 1 d PDU A 1
H115 H 0.144 0.8703 0.8303 0.104 Uiso 0.62 1 calc PR A 1
C116 C 0.1727(19) 0.797(5) 0.6960(16) 0.103(7) Uani 0.62 1 d PDU A 1
H116 H 0.0996 0.8348 0.7124 0.124 Uiso 0.62 1 calc PR A 1
C211 C 0.170(2) 0.736(3) 0.5136(15) 0.140(11) Uani 0.62 1 d PDU A 1
O211 O 0.2435(18) 0.681(3) 0.5173(13) 0.141(8) Uani 0.62 1 d PDU A 1
O212 O 0.0734(17) 0.838(2) 0.6088(14) 0.204(11) Uani 0.62 1 d PDU A 1
C121 C 0.197(3) 0.663(4) 0.414(2) 0.083(9) Uani 0.38 1 d PDU B 2
C122 C 0.248(4) 0.552(5) 0.327(3) 0.086(7) Uani 0.38 1 d PDU B 2
H122 H 0.314 0.4815 0.304 0.103 Uiso 0.38 1 calc PR B 2
C123 C 0.199(4) 0.545(4) 0.272(2) 0.083(8) Uani 0.38 1 d PDU B 2
H123 H 0.229 0.4709 0.2127 0.099 Uiso 0.38 1 calc PR B 2
C124 C 0.095(3) 0.665(6) 0.315(3) 0.092(8) Uani 0.38 1 d PDU B 2
H124 H 0.0646 0.676 0.2784 0.111 Uiso 0.38 1 calc PR B 2
C125 C 0.043(3) 0.759(6) 0.408(3) 0.136(19) Uani 0.38 1 d PDU B 2
H125 H -0.027 0.8268 0.4365 0.163 Uiso 0.38 1 calc PR B 2
C126 C 0.091(4) 0.758(6) 0.460(3) 0.117(10) Uani 0.38 1 d PDU B 2
H126 H 0.0529 0.819 0.5247 0.14 Uiso 0.38 1 calc PR B 2
C131 C 0.244(3) 0.743(10) 0.617(2) 0.084(8) Uani 0.38 1 d PDU B 2
C132 C 0.357(3) 0.683(5) 0.561(2) 0.079(7) Uani 0.38 1 d PDU B 2
H132 H 0.3949 0.6555 0.4948 0.095 Uiso 0.38 1 calc PR B 2
C133 C 0.412(3) 0.665(7) 0.607(2) 0.085(8) Uani 0.38 1 d PDU B 2
H133 H 0.4871 0.608 0.5704 0.102 Uiso 0.38 1 calc PR B 2
C134 C 0.360(3) 0.728(5) 0.704(3) 0.076(8) Uani 0.38 1 d PDU B 2
H134 H 0.4003 0.7224 0.734 0.092 Uiso 0.38 1 calc PR B 2
C135 C 0.248(3) 0.800(6) 0.7579(19) 0.080(9) Uani 0.38 1 d PDU B 2
H135 H 0.2111 0.8462 0.8249 0.096 Uiso 0.38 1 calc PR B 2
C136 C 0.187(3) 0.807(6) 0.714(2) 0.087(7) Uani 0.38 1 d PDU B 2
H136 H 0.1102 0.853 0.7504 0.104 Uiso 0.38 1 calc PR B 2
C221 C 0.235(2) 0.658(3) 0.4753(15) 0.075(7) Uani 0.38 1 d PDU B 2
O221 O 0.191(3) 0.744(3) 0.556(2) 0.126(12) Uani 0.38 1 d PDU B 2
O222 O 0.316(3) 0.524(3) 0.451(2) 0.179(15) Uani 0.38 1 d PDU B 2
C1 C 0.3939(6) 0.8190(8) -0.0873(5) 0.0438(17) Uani 1 1 d . . .
C2 C 0.1301(6) 0.9327(8) 0.0234(5) 0.0438(17) Uani 1 1 d . . .
C3 C 0.1253(6) 0.4491(8) 0.0643(5) 0.0433(17) Uani 1 1 d . . .
C4 C 0.3839(6) 0.3395(8) -0.0447(5) 0.0457(17) Uani 1 1 d . . .
C11 C 0.1432(7) 0.2457(9) 0.2086(6) 0.056(2) Uani 1 1 d . . .
H11 H 0.0795 0.2827 0.2084 0.067 Uiso 1 1 calc R . .
C12 C 0.1374(8) 0.2810(9) 0.2960(6) 0.061(2) Uani 1 1 d . . .
H12 H 0.0704 0.3416 0.3535 0.073 Uiso 1 1 calc R . .
C13 C 0.2302(7) 0.2267(9) 0.2977(6) 0.056(2) Uani 1 1 d . . .
C14 C 0.3260(8) 0.1349(9) 0.2117(6) 0.066(2) Uani 1 1 d . . .
H14 H 0.3899 0.0937 0.2105 0.079 Uiso 1 1 calc R . .
C15 C 0.3271(7) 0.1041(9) 0.1279(6) 0.060(2) Uani 1 1 d . . .
H15 H 0.3929 0.0414 0.0701 0.072 Uiso 1 1 calc R . .
C16 C 0.2308(9) 0.2704(10) 0.3884(6) 0.064(2) Uani 1 1 d . . .
C21 C 0.1990(8) 1.1717(9) 0.8437(6) 0.059(2) Uani 1 1 d . . .
H21 H 0.1323 1.2326 0.9013 0.071 Uiso 1 1 calc R . .
C22 C 0.2030(8) 1.1497(9) 0.7580(6) 0.064(2) Uani 1 1 d . . .
H22 H 0.141 1.1942 0.7579 0.077 Uiso 1 1 calc R . .
C23 C 0.3023(7) 1.0594(8) 0.6727(5) 0.0512(19) Uani 1 1 d . . .
C24 C 0.3920(7) 1.0004(9) 0.6765(6) 0.057(2) Uani 1 1 d . . .
H24 H 0.4603 0.9415 0.6197 0.069 Uiso 1 1 calc R . .
C25 C 0.3803(7) 1.0290(9) 0.7655(6) 0.057(2) Uani 1 1 d . . .
H25 H 0.4421 0.989 0.7673 0.068 Uiso 1 1 calc R . .
C26 C 0.3074(8) 1.0238(9) 0.5789(6) 0.057(2) Uani 1 1 d . . .
C31 C 0.1846(8) 0.8469(9) 0.1896(6) 0.066(2) Uani 1 1 d . . .
H31 H 0.1238 0.891 0.1879 0.079 Uiso 1 1 calc R . .
C32 C 0.1882(8) 0.9070(9) 0.2694(6) 0.069(3) Uani 1 1 d . . .
H32 H 0.131 0.9892 0.3208 0.083 Uiso 1 1 calc R . .
C33 C 0.2792(8) 0.8427(9) 0.2723(6) 0.055(2) Uani 1 1 d . . .
C34 C 0.3600(7) 0.7198(9) 0.1953(6) 0.057(2) Uani 1 1 d . . .
H34 H 0.4209 0.6721 0.1956 0.069 Uiso 1 1 calc R . .
C35 C 0.3491(7) 0.6695(9) 0.1189(6) 0.056(2) Uani 1 1 d . . .
H35 H 0.4055 0.5879 0.0663 0.067 Uiso 1 1 calc R . .
C36 C 0.2874(9) 0.9019(10) 0.3570(7) 0.065(2) Uani 1 1 d . . .
C41 C 0.1584(8) 0.5882(9) 0.8678(6) 0.057(2) Uani 1 1 d . . .
H41 H 0.0948 0.6548 0.926 0.069 Uiso 1 1 calc R . .
C42 C 0.1496(7) 0.5402(9) 0.7886(6) 0.057(2) Uani 1 1 d . . .
H42 H 0.0822 0.5733 0.7931 0.069 Uiso 1 1 calc R . .
C43 C 0.2431(7) 0.4421(8) 0.7030(6) 0.054(2) Uani 1 1 d . . .
C44 C 0.3397(8) 0.3929(9) 0.7004(6) 0.061(2) Uani 1 1 d . . .
H44 H 0.4034 0.324 0.6434 0.073 Uiso 1 1 calc R . .
C45 C 0.3418(7) 0.4461(8) 0.7826(6) 0.054(2) Uani 1 1 d . . .
H45 H 0.4079 0.412 0.78 0.065 Uiso 1 1 calc R . .
C46 C 0.2378(8) 0.3909(10) 0.6144(6) 0.065(2) Uani 1 1 d . . .
N1 N 0.3610(6) 0.9337(7) -0.0692(4) 0.0505(16) Uani 1 1 d . . .
N2 N 0.1610(6) 0.8227(7) 0.0156(5) 0.0502(16) Uani 1 1 d . . .
N3 N 0.1585(5) 0.3346(7) 0.0446(5) 0.0489(15) Uani 1 1 d . . .
N4 N 0.3521(5) 0.4499(7) -0.0368(5) 0.0492(15) Uani 1 1 d . . .
N11 N 0.2386(6) 0.1594(7) 0.1244(5) 0.0554(17) Uani 1 1 d . . .
N21 N 0.2840(6) 1.1116(6) 0.8491(4) 0.0492(16) Uani 1 1 d . . .
N31 N 0.2626(5) 0.7296(6) 0.1143(4) 0.0472(15) Uani 1 1 d . . .
N41 N 0.2522(6) 0.5453(6) 0.8663(4) 0.0503(16) Uani 1 1 d . . .
O11 O 0.1389(6) 0.3561(7) 0.4646(5) 0.082(2) Uani 1 1 d . . .
H211 H 0.1465 0.3745 0.5109 0.123 Uiso 1 1 calc R . .
O12 O 0.3205(6) 0.2197(8) 0.3828(5) 0.092(2) Uani 1 1 d . . .
O21 O 0.2189(6) 1.0867(7) 0.5851(5) 0.090(2) Uani 1 1 d . . .
H221 H 0.2286 1.0617 0.5309 0.135 Uiso 1 1 calc R . .
O22 O 0.3942(5) 0.9359(7) 0.5032(4) 0.0716(18) Uani 1 1 d . . .
O31 O 0.2098(7) 1.0078(7) 0.4290(5) 0.101(3) Uani 1 1 d . . .
O32 O 0.3768(6) 0.8399(8) 0.3507(5) 0.086(2) Uani 1 1 d . . .
H232 H 0.3738 0.8799 0.4008 0.129 Uiso 1 1 calc R . .
O41 O 0.1478(6) 0.4405(7) 0.6213(5) 0.0776(19) Uani 1 1 d . . .
O42 O 0.3273(6) 0.3025(8) 0.5385(5) 0.087(2) Uani 1 1 d . . .
H242 H 0.3172 0.2801 0.4937 0.13 Uiso 1 1 calc R . .
S1 S 0.43825(18) 0.6556(2) -0.11176(15) 0.0548(5) Uani 1 1 d . . .
S2 S 0.08733(17) 1.0904(2) 0.03459(16) 0.0526(5) Uani 1 1 d . . .
S3 S 0.07929(17) 0.6145(2) 0.09277(15) 0.0535(5) Uani 1 1 d . . .
S4 S 0.43025(18) 0.1823(2) -0.05694(18) 0.0588(6) Uani 1 1 d . . .
Ni1 Ni 0.25742(8) 0.63673(10) -0.00982(7) 0.0441(3) Uani 1 1 d . . .
Ni2 Ni 0.25966(8) 0.13428(9) -0.01288(7) 0.0441(3) Uani 1 1 d . . .

loop_
_atom_type_symbol
_atom_type_description
_atom_type_scat_dispersion_real
_atom_type_scat_dispersion_imag
_atom_type_scat_source
C C 0.0033 0.0016 'International Tables Vol C Tables 4.2.6.8 and 6.1.1.4'
H H 0 0 'International Tables Vol C Tables 4.2.6.8 and 6.1.1.4'
N N 0.0061 0.0033 'International Tables Vol C Tables 4.2.6.8 and 6.1.1.4'
O O 0.0106 0.006 'International Tables Vol C Tables 4.2.6.8 and 6.1.1.4'
S S 0.1246 0.1234 'International Tables Vol C Tables 4.2.6.8 and 6.1.1.4'
Ni Ni 0.3393 1.1124 'International Tables Vol C Tables 4.2.6.8 and 6.1.1.4'

loop_
_geom_angle_atom_site_label_1
_geom_angle_atom_site_label_2
_geom_angle_atom_site_label_3
_geom_angle
_geom_angle_site_symmetry_1
_geom_angle_site_symmetry_3
C102 C101 C106 123.4(17) . .
C102 C101 C211 120(2) . .
C106 C101 C211 114(2) . .
C101 C102 C103 119.2(19) . .
C102 C103 C104 115(2) . .
C105 C104 C103 121.3(18) . .
C106 C105 C104 121(2) . .
C105 C106 C101 118(2) . .
C116 C111 C112 124.2(16) . .
C116 C111 O211 124.0(19) . .
C112 C111 O211 111.3(18) . .
C111 C112 C113 117.6(17) . .
C114 C113 C112 121.2(19) . .
C113 C114 C115 118.8(17) . .
C114 C115 C116 121.8(18) . .
C111 C116 C115 116.2(18) . .
O211 C211 C101 119(2) . .
O211 C211 O212 112.8(17) . .
C101 C211 O212 124.1(19) . .
C211 O211 C111 127(2) . .
C126 C121 C122 123(2) . .
C126 C121 C221 114(2) . .
C122 C121 C221 119(2) . .
C121 C122 C123 120(2) . .
C122 C123 C124 114(2) . .
C125 C124 C123 121(2) . .
C126 C125 C124 122(3) . .
C125 C126 C121 118(3) . .
C136 C131 C132 122(2) . .
C136 C131 O221 124(2) . .
C132 C131 O221 113(2) . .
C131 C132 C133 117(2) . .
C134 C133 C132 122(2) . .
C133 C134 C135 118(2) . .
C134 C135 C136 121(2) . .
C131 C136 C135 118(2) . .
O221 C221 C121 124.2(19) . .
O221 C221 O222 116.0(19) . .
C121 C221 O222 118(2) . .
C221 O221 C131 122(3) . .
N1 C1 S1 178.8(8) . .
N2 C2 S2 179.3(7) . .
N3 C3 S3 179.0(7) . .
N4 C4 S4 179.4(9) . .
N11 C11 C12 121.4(8) . .
C13 C12 C11 120.1(8) . .
C14 C13 C12 118.0(8) . .
C14 C13 C16 119.8(8) . .
C12 C13 C16 122.1(8) . .
C15 C14 C13 119.4(8) . .
N11 C15 C14 123.4(8) . .
O12 C16 O11 126.2(8) . .
O12 C16 C13 117.9(8) . .
O11 C16 C13 115.8(8) . .
N21 C21 C22 124.3(8) . .
C23 C22 C21 117.6(8) . .
C24 C23 C22 119.0(7) . .
C24 C23 C26 121.7(8) . .
C22 C23 C26 119.2(8) . .
C23 C24 C25 119.2(8) . .
N21 C25 C24 122.9(8) . .
O22 C26 O21 125.3(8) . .
O22 C26 C23 119.1(8) . .
O21 C26 C23 115.6(8) . .
N31 C31 C32 124.0(8) . .
C31 C32 C33 118.4(8) . .
C34 C33 C32 118.2(7) . .
C34 C33 C36 120.7(8) . .
C32 C33 C36 121.0(8) . .
C35 C34 C33 118.7(8) . .
N31 C35 C34 124.2(8) . .
O31 C36 O32 123.6(9) . .
O31 C36 C33 119.9(9) . .
O32 C36 C33 116.5(8) . .
N41 C41 C42 124.0(8) . .
C43 C42 C41 118.0(8) . .
C44 C43 C42 119.0(8) . .
C44 C43 C46 121.4(8) . .
C42 C43 C46 119.6(8) . .
C43 C44 C45 119.4(8) . .
N41 C45 C44 122.5(8) . .
O41 C46 O42 126.0(8) . .
O41 C46 C43 118.3(8) . .
O42 C46 C43 115.7(8) . .
C1 N1 Ni2 163.2(7) . 1_565
C2 N2 Ni1 163.2(7) . .
C3 N3 Ni2 163.5(7) . .
C4 N4 Ni1 164.5(6) . .
C15 N11 C11 117.6(7) . .
C15 N11 Ni2 119.4(6) . .
C11 N11 Ni2 122.3(6) . .
C21 N21 C25 116.9(7) . .
C21 N21 Ni2 120.1(5) . 1_566
C25 N21 Ni2 122.8(5) . 1_566
C31 N31 C35 116.4(7) . .
C31 N31 Ni1 124.0(6) . .
C35 N31 Ni1 119.6(5) . .
C41 N41 C45 116.9(7) . .
C41 N41 Ni1 120.4(5) . 1_556
C45 N41 Ni1 122.7(5) . 1_556
C1 S1 Ni1 101.3(3) . .
C2 S2 Ni2 101.9(3) . 1_565
C3 S3 Ni1 101.3(3) . .
C4 S4 Ni2 100.8(3) . .
N4 Ni1 N2 178.8(3) . .
N4 Ni1 N41 89.1(3) . 1_554
N2 Ni1 N41 89.8(3) . 1_554
N4 Ni1 N31 91.2(3) . .
N2 Ni1 N31 89.9(3) . .
N41 Ni1 N31 179.7(3) 1_554 .
N4 Ni1 S3 92.11(19) . .
N2 Ni1 S3 87.4(2) . .
N41 Ni1 S3 89.5(2) 1_554 .
N31 Ni1 S3 90.70(18) . .
N4 Ni1 S1 86.80(19) . .
N2 Ni1 S1 93.7(2) . .
N41 Ni1 S1 91.1(2) 1_554 .
N31 Ni1 S1 88.75(18) . .
S3 Ni1 S1 178.77(8) . .
N3 Ni2 N1 179.4(3) . 1_545
N3 Ni2 N11 90.8(3) . .
N1 Ni2 N11 88.6(3) 1_545 .
N3 Ni2 N21 88.9(2) . 1_544
N1 Ni2 N21 91.7(2) 1_545 1_544
N11 Ni2 N21 178.4(3) . 1_544
N3 Ni2 S2 85.91(19) . 1_545
N1 Ni2 S2 94.1(2) 1_545 1_545
N11 Ni2 S2 90.2(2) . 1_545
N21 Ni2 S2 91.30(19) 1_544 1_545
N3 Ni2 S4 93.25(19) . .
N1 Ni2 S4 86.7(2) 1_545 .
N11 Ni2 S4 88.9(2) . .
N21 Ni2 S4 89.58(19) 1_544 .
S2 Ni2 S4 178.78(9) 1_545 .

loop_
_geom_bond_atom_site_label_1
_geom_bond_atom_site_label_2
_geom_bond_distance
_geom_bond_site_symmetry_2
C101 C102 1.37(2) .
C101 C106 1.37(2) .
C101 C211 1.40(2) .
C102 C103 1.39(2) .
C103 C104 1.47(3) .
C104 C105 1.36(3) .
C105 C106 1.33(3) .
C111 C116 1.34(2) .
C111 C112 1.35(2) .
C111 O211 1.53(2) .
C112 C113 1.37(2) .
C113 C114 1.35(2) .
C114 C115 1.36(2) .
C115 C116 1.38(2) .
C211 O211 1.154(19) .
C211 O212 1.46(2) .
C121 C126 1.37(3) .
C121 C122 1.37(2) .
C121 C221 1.39(2) .
C122 C123 1.40(3) .
C123 C124 1.48(3) .
C124 C125 1.35(3) .
C125 C126 1.34(3) .
C131 C136 1.34(2) .
C131 C132 1.36(2) .
C131 O221 1.54(2) .
C132 C133 1.36(2) .
C133 C134 1.35(3) .
C134 C135 1.36(3) .
C135 C136 1.39(3) .
C221 O221 1.20(2) .
C221 O222 1.48(3) .
C1 N1 1.150(9) .
C1 S1 1.643(8) .
C2 N2 1.150(9) .
C2 S2 1.646(8) .
C3 N3 1.142(9) .
C3 S3 1.650(8) .
C4 N4 1.155(9) .
C4 S4 1.640(8) .
C11 N11 1.340(10) .
C11 C12 1.387(11) .
C12 C13 1.370(12) .
C13 C14 1.368(12) .
C13 C16 1.486(11) .
C14 C15 1.364(11) .
C15 N11 1.334(10) .
C16 O12 1.253(11) .
C16 O11 1.265(11) .
C21 N21 1.325(10) .
C21 C22 1.382(11) .
C22 C23 1.380(11) .
C23 C24 1.364(11) .
C23 C26 1.496(10) .
C24 C25 1.380(11) .
C25 N21 1.335(10) .
C26 O22 1.237(10) .
C26 O21 1.266(10) .
C31 N31 1.325(10) .
C31 C32 1.365(12) .
C32 C33 1.387(12) .
C33 C34 1.376(11) .
C33 C36 1.477(11) .
C34 C35 1.356(11) .
C35 N31 1.335(10) .
C36 O31 1.244(11) .
C36 O32 1.273(11) .
C41 N41 1.331(10) .
C41 C42 1.377(11) .
C42 C43 1.369(11) .
C43 C44 1.369(12) .
C43 C46 1.498(11) .
C44 C45 1.374(11) .
C45 N41 1.341(10) .
C46 O41 1.244(11) .
C46 O42 1.255(10) .
N1 Ni2 2.037(7) 1_565
N2 Ni1 2.024(7) .
N3 Ni2 2.031(6) .
N4 Ni1 2.013(7) .
N11 Ni2 2.145(6) .
N21 Ni2 2.146(6) 1_566
N31 Ni1 2.117(6) .
N41 Ni1 2.110(6) 1_556
S1 Ni1 2.542(2) .
S2 Ni2 2.490(2) 1_565
S3 Ni1 2.534(2) .
S4 Ni2 2.495(3) .
Ni1 N41 2.110(6) 1_554
Ni2 N1 2.037(7) 1_545
Ni2 N21 2.146(6) 1_544
Ni2 S2 2.490(2) 1_545

loop_
_geom_hbond_atom_site_label_D
_geom_hbond_atom_site_label_H
_geom_hbond_atom_site_label_A
_geom_hbond_distance_DH
_geom_hbond_distance_HA
_geom_hbond_distance_DA
_geom_hbond_angle_DHA
_geom_hbond_publ_flag
O11 H211 O41 0.8197 1.8252 2.639(11) 171.55 yes
O21 H221 O31 0.8194 1.8290 2.625(12) 163.45 yes
O32 H232 O22 0.8197 1.8552 2.661(10) 167.36 yes
O42 H242 O12 0.8201 1.7923 2.604(11) 170.18 yes
